data_4510007
loop_
_publ_author_name
'Wang, Xiao'
'Zhai, Quan-Guo'
'Li, Shu-Ni'
'Jiang, Yu-Cheng'
'Hu, Man-Cheng'

_publ_section_title
;
 Synthesis, Crystal Structures, and Solid-State Luminescent Properties of
 Diverse Ln--Pyridine-3,5-Dicarboxylate Coordination Polymers Modulated by
 the Ancillary Ligand
;
_journal_issue 1
_journal_name_full 'Crystal Growth &amp; Design'
_journal_page_first 177
_journal_paper_doi 10.1021/cg401365x
_journal_volume 14
_journal_year 2014
_chemical_formula_moiety 'C9 H8 Gd N O8,O'
_chemical_formula_sum 'C9 H8 Gd N O9'
_chemical_formula_weight 431.41
_chemical_name_systematic
; 
 ? 
;
_space_group_IT_number 14
_symmetry_cell_setting monoclinic
_symmetry_space_group_name_Hall '-P 2ybc'
_symmetry_space_group_name_H-M 'P 1 21/c 1'
_atom_sites_solution_hydrogens geom
_atom_sites_solution_primary direct
_atom_sites_solution_secondary difmap
_audit_creation_method SHELXL-97
_cell_angle_alpha 90.00
_cell_angle_beta 91.531(4)
_cell_angle_gamma 90.00
_cell_formula_units_Z 4
_cell_length_a 10.2899(3)
_cell_length_b 12.2282(4)
_cell_length_c 10.1888(7)
_cell_measurement_reflns_used 1470
_cell_measurement_temperature 293(2)
_cell_measurement_theta_max 26.360
_cell_measurement_theta_min 3.2318
_cell_volume 1281.57(10)
_computing_cell_refinement 'Agilent gemin e'
_computing_data_collection 'Agilent gemin e'
_computing_structure_refinement 'SHELXL-97 (Sheldrick, 1997)'
_computing_structure_solution 'SHELXS-97 (Sheldrick, 1990)'
_diffrn_ambient_temperature 293(2)
_diffrn_measured_fraction_theta_full 0.859
_diffrn_measured_fraction_theta_max 0.859
_diffrn_radiation_monochromator graphite
_diffrn_radiation_source 'fine-focus sealed tube'
_diffrn_radiation_type MoK\a
_diffrn_radiation_wavelength 0.71073
_diffrn_reflns_av_R_equivalents 0.0259
_diffrn_reflns_av_sigmaI/netI 0.0372
_diffrn_reflns_limit_h_max 12
_diffrn_reflns_limit_h_min -4
_diffrn_reflns_limit_k_max 15
_diffrn_reflns_limit_k_min -13
_diffrn_reflns_limit_l_max 9
_diffrn_reflns_limit_l_min -11
_diffrn_reflns_number 3349
_diffrn_reflns_theta_full 26.36
_diffrn_reflns_theta_max 26.36
_diffrn_reflns_theta_min 3.24
_exptl_absorpt_coefficient_mu 5.209
_exptl_absorpt_correction_T_max 1.00000
_exptl_absorpt_correction_T_min 0.64151
_exptl_absorpt_correction_type multi-scan
_exptl_absorpt_process_details sadabs
_exptl_crystal_colour Colourless
_exptl_crystal_density_diffrn 2.153
_exptl_crystal_density_method 'not measured'
_exptl_crystal_description Block
_exptl_crystal_F_000 788
_exptl_crystal_size_max 0.3
_exptl_crystal_size_mid 0.25
_exptl_crystal_size_min 0.18
_refine_diff_density_max 1.108
_refine_diff_density_min -1.221
_refine_diff_density_rms 0.160
_refine_ls_extinction_method none
_refine_ls_goodness_of_fit_ref 0.990
_refine_ls_hydrogen_treatment mixed
_refine_ls_matrix_type full
_refine_ls_number_parameters 181
_refine_ls_number_reflns 2248
_refine_ls_number_restraints 0
_refine_ls_restrained_S_all 0.990
_refine_ls_R_factor_all 0.0349
_refine_ls_R_factor_gt 0.0303
_refine_ls_shift/su_max 0.000
_refine_ls_shift/su_mean 0.000
_refine_ls_structure_factor_coef Fsqd
_refine_ls_weighting_details 'calc w=1/[\s^2^(Fo^2^)+(0.0489P)^2^+3.1974P] where P=(Fo^2^+2Fc^2^)/3'
_refine_ls_weighting_scheme calc
_refine_ls_wR_factor_gt 0.0785
_refine_ls_wR_factor_ref 0.0825
_reflns_number_gt 1995
_reflns_number_total 2248
_reflns_threshold_expression >2sigma(I)
_cod_data_source_file cg401365x_si_010.cif
_cod_data_source_block 8
_cod_depositor_comments
;
The following automatic conversions were performed:

'_symmetry_cell_setting' value 'Monoclinic' changed to 'monoclinic'
according to
/usr/data/users/saulius/automatic-downloads/current/ACS/lib/dictionaries/cif_core.dic
dictionary named 'cif_core.dic' version 2.4.2 from 2011-04-26.

Automatic conversion script
Id: cif_fix_values 2281 2013-09-26 08:29:07Z andrius 
;
_cod_original_sg_symbol_H-M P21/c
_cod_database_code 4510007

loop_
_symmetry_equiv_pos_as_xyz
'x, y, z'
'-x, y+1/2, -z+1/2'
'-x, -y, -z'
'x, -y-1/2, z-1/2'

loop_
_atom_site_label
_atom_site_type_symbol
_atom_site_fract_x
_atom_site_fract_y
_atom_site_fract_z
_atom_site_U_iso_or_equiv
_atom_site_adp_type
_atom_site_occupancy
_atom_site_symmetry_multiplicity
_atom_site_calc_flag
_atom_site_refinement_flags
Gd1 Gd 0.87366(2) 0.355968(19) 0.01096(3) 0.01619(12) Uani 1 1 d .
C1 C 0.6951(5) 0.3147(4) 0.2934(6) 0.0212(12) Uani 1 1 d .
C2 C 0.5626(6) 0.3587(4) 0.3242(6) 0.0238(13) Uani 1 1 d .
C3 C 0.5117(7) 0.3432(6) 0.4466(7) 0.0433(19) Uani 1 1 d .
H3A H 0.5611 0.3038 0.5080 0.052 Uiso 1 1 calc R
C4 C 0.4911(5) 0.4180(5) 0.2324(6) 0.0238(12) Uani 1 1 d .
H4A H 0.5230 0.4304 0.1492 0.029 Uiso 1 1 calc R
C5 C 0.3266(6) 0.4389(6) 0.3921(7) 0.0457(19) Uani 1 1 d .
H5A H 0.2459 0.4666 0.4143 0.055 Uiso 1 1 calc R
C6 C 0.3707(5) 0.4589(5) 0.2663(6) 0.0258(13) Uani 1 1 d .
C7 C 0.2892(5) 0.5239(5) 0.1701(6) 0.0249(13) Uani 1 1 d .
C8 C 1.1302(6) 0.3650(5) -0.1187(7) 0.0266(14) Uani 1 1 d .
C9 C 1.2578(10) 0.3577(8) -0.1849(14) 0.095(5) Uani 1 1 d .
H9A H 1.2963 0.4290 -0.1890 0.142 Uiso 1 1 calc R
H9B H 1.2444 0.3296 -0.2722 0.142 Uiso 1 1 calc R
H9C H 1.3147 0.3096 -0.1360 0.142 Uiso 1 1 calc R
N1 N 0.3949(6) 0.3814(7) 0.4835(7) 0.059(2) Uani 1 1 d .
O1 O 0.7610(4) 0.2715(4) 0.3820(4) 0.0312(10) Uani 1 1 d .
O2 O 0.7298(4) 0.3254(4) 0.1772(5) 0.0366(11) Uani 1 1 d .
O3 O 0.1715(3) 0.5494(3) 0.2020(4) 0.0229(9) Uani 1 1 d .
O4 O 0.3341(4) 0.5527(4) 0.0645(4) 0.0328(10) Uani 1 1 d .
O5 O 1.0983(4) 0.4528(3) -0.0641(5) 0.0322(10) Uani 1 1 d .
O6 O 1.0549(4) 0.2849(3) -0.1162(4) 0.0299(10) Uani 1 1 d .
O7 O 0.9290(5) 0.1702(3) 0.0905(5) 0.0372(11) Uani 1 1 d .
H7A H 0.8842 0.1551 0.1534 0.056 Uiso 1 1 calc R
O8 O 1.0147(5) 0.3730(4) 0.2025(5) 0.0445(14) Uani 1 1 d .
H8A H 1.0131 0.3161 0.2449 0.067 Uiso 1 1 calc R
O9 O 0.117(2) 0.0105(16) 0.1048(17) 0.301(11) Uani 1 1 d .

loop_
_atom_site_aniso_label
_atom_site_aniso_U_11
_atom_site_aniso_U_22
_atom_site_aniso_U_33
_atom_site_aniso_U_23
_atom_site_aniso_U_13
_atom_site_aniso_U_12
Gd1 0.01414(15) 0.01858(16) 0.0160(2) -0.00106(9) 0.00308(11) 0.00041(9)
C1 0.020(3) 0.020(3) 0.023(4) 0.001(2) 0.002(2) 0.001(2)
C2 0.023(3) 0.030(3) 0.018(4) 0.005(2) 0.005(2) 0.007(2)
C3 0.032(3) 0.069(5) 0.029(5) 0.013(3) 0.011(3) 0.019(3)
C4 0.023(3) 0.030(3) 0.019(4) 0.004(2) 0.004(2) 0.001(2)
C5 0.032(3) 0.072(5) 0.033(5) 0.007(4) 0.010(3) 0.026(4)
C6 0.020(3) 0.037(3) 0.021(4) 0.006(2) 0.004(2) 0.005(2)
C7 0.019(3) 0.025(3) 0.031(4) -0.002(2) 0.001(2) 0.003(2)
C8 0.023(3) 0.032(3) 0.025(4) -0.008(2) 0.004(2) 0.002(2)
C9 0.058(6) 0.071(7) 0.158(13) -0.051(7) 0.064(7) -0.025(5)
N1 0.039(3) 0.104(6) 0.035(4) 0.024(4) 0.021(3) 0.034(4)
O1 0.026(2) 0.037(2) 0.031(3) 0.006(2) -0.0026(17) 0.0083(18)
O2 0.027(2) 0.061(3) 0.023(3) 0.009(2) 0.0101(19) 0.010(2)
O3 0.0148(17) 0.0258(19) 0.028(3) -0.0013(16) 0.0021(15) 0.0011(15)
O4 0.0222(19) 0.048(3) 0.028(3) 0.011(2) 0.0089(18) 0.0107(18)
O5 0.032(2) 0.028(2) 0.037(3) -0.0068(19) -0.0001(19) 0.0059(18)
O6 0.0239(19) 0.026(2) 0.040(3) -0.0085(19) 0.0129(18) -0.0033(17)
O7 0.052(3) 0.027(2) 0.033(3) 0.0075(19) 0.013(2) 0.002(2)
O8 0.059(3) 0.041(3) 0.032(3) 0.018(2) -0.022(2) -0.022(2)
O9 0.40(3) 0.31(2) 0.192(15) 0.090(16) 0.146(16) 0.15(2)

loop_
_atom_type_symbol
_atom_type_description
_atom_type_scat_dispersion_real
_atom_type_scat_dispersion_imag
_atom_type_scat_source
C C 0.0033 0.0016 'International Tables Vol C Tables 4.2.6.8 and 6.1.1.4'
H H 0.0000 0.0000 'International Tables Vol C Tables 4.2.6.8 and 6.1.1.4'
N N 0.0061 0.0033 'International Tables Vol C Tables 4.2.6.8 and 6.1.1.4'
O O 0.0106 0.0060 'International Tables Vol C Tables 4.2.6.8 and 6.1.1.4'
Gd Gd -0.1653 3.9035 'International Tables Vol C Tables 4.2.6.8 and 6.1.1.4'

loop_
_geom_angle_atom_site_label_1
_geom_angle_atom_site_label_2
_geom_angle_atom_site_label_3
_geom_angle
_geom_angle_site_symmetry_1
_geom_angle_site_symmetry_3
O2 Gd1 O1 89.22(17) . 4_565
O2 Gd1 O8 78.71(18) . .
O1 Gd1 O8 142.68(15) 4_565 .
O2 Gd1 O5 93.87(17) . 3_765
O1 Gd1 O5 146.04(15) 4_565 3_765
O8 Gd1 O5 70.66(15) . 3_765
O2 Gd1 O6 147.08(15) . .
O1 Gd1 O6 80.73(14) 4_565 .
O8 Gd1 O6 90.47(18) . .
O5 Gd1 O6 111.88(14) 3_765 .
O2 Gd1 O7 75.95(16) . .
O1 Gd1 O7 71.15(15) 4_565 .
O8 Gd1 O7 71.68(16) . .
O5 Gd1 O7 142.22(16) 3_765 .
O6 Gd1 O7 71.13(15) . .
O2 Gd1 O3 127.27(14) . 3_665
O1 Gd1 O3 74.98(14) 4_565 3_665
O8 Gd1 O3 139.39(14) . 3_665
O5 Gd1 O3 76.36(14) 3_765 3_665
O6 Gd1 O3 80.32(13) . 3_665
O7 Gd1 O3 138.41(14) . 3_665
O2 Gd1 O4 74.91(15) . 3_665
O1 Gd1 O4 73.65(15) 4_565 3_665
O8 Gd1 O4 134.27(18) . 3_665
O5 Gd1 O4 74.58(15) 3_765 3_665
O6 Gd1 O4 130.32(14) . 3_665
O7 Gd1 O4 134.00(15) . 3_665
O3 Gd1 O4 52.42(12) 3_665 3_665
O2 Gd1 O5 147.29(16) . .
O1 Gd1 O5 123.08(14) 4_565 .
O8 Gd1 O5 72.09(16) . .
O5 Gd1 O5 62.93(16) 3_765 .
O6 Gd1 O5 49.04(13) . .
O7 Gd1 O5 107.56(14) . .
O3 Gd1 O5 72.16(12) 3_665 .
O4 Gd1 O5 116.22(13) 3_665 .
O2 Gd1 C7 100.37(16) . 3_665
O1 Gd1 C7 72.89(16) 4_565 3_665
O8 Gd1 C7 143.76(16) . 3_665
O5 Gd1 C7 73.29(15) 3_765 3_665
O6 Gd1 C7 106.32(16) . 3_665
O7 Gd1 C7 143.87(16) . 3_665
O3 Gd1 C7 26.96(14) 3_665 3_665
O4 Gd1 C7 25.47(15) 3_665 3_665
O5 Gd1 C7 94.73(15) . 3_665
O1 C1 O2 124.8(5) . .
O1 C1 C2 118.9(5) . .
O2 C1 C2 116.3(5) . .
C3 C2 C4 118.4(6) . .
C3 C2 C1 120.5(5) . .
C4 C2 C1 121.0(5) . .
N1 C3 C2 124.6(6) . .
C6 C4 C2 119.0(5) . .
N1 C5 C6 123.4(6) . .
C4 C6 C5 118.7(5) . .
C4 C6 C7 121.0(5) . .
C5 C6 C7 120.2(5) . .
O4 C7 O3 121.5(5) . .
O4 C7 C6 120.3(5) . .
O3 C7 C6 118.2(5) . .
O4 C7 Gd1 61.2(3) . 3_665
O3 C7 Gd1 60.3(3) . 3_665
C6 C7 Gd1 178.1(4) . 3_665
O6 C8 O5 119.4(5) . .
O6 C8 C9 121.0(6) . .
O5 C8 C9 119.6(6) . .
C5 N1 C3 116.0(6) . .
C1 O1 Gd1 162.9(4) . 4_566
C1 O2 Gd1 156.2(4) . .
C7 O3 Gd1 92.7(3) . 3_665
C7 O4 Gd1 93.3(3) . 3_665
C8 O5 Gd1 153.5(4) . 3_765
C8 O5 Gd1 89.2(3) . .
Gd1 O5 Gd1 117.07(16) 3_765 .
C8 O6 Gd1 102.3(3) . .

loop_
_geom_bond_atom_site_label_1
_geom_bond_atom_site_label_2
_geom_bond_distance
_geom_bond_site_symmetry_2
Gd1 O2 2.309(4) .
Gd1 O1 2.327(4) 4_565
Gd1 O8 2.410(5) .
Gd1 O5 2.416(4) 3_765
Gd1 O6 2.458(4) .
Gd1 O7 2.473(4) .
Gd1 O3 2.492(4) 3_665
Gd1 O4 2.514(4) 3_665
Gd1 O5 2.725(4) .
Gd1 C7 2.864(6) 3_665
C1 O1 1.234(7) .
C1 O2 1.253(7) .
C1 C2 1.506(7) .
C2 C3 1.378(9) .
C2 C4 1.381(8) .
C3 N1 1.352(8) .
C4 C6 1.387(8) .
C5 N1 1.349(9) .
C5 C6 1.393(9) .
C6 C7 1.502(8) .
C7 O4 1.234(7) .
C7 O3 1.300(6) .
C7 Gd1 2.864(6) 3_665
C8 O6 1.250(7) .
C8 O5 1.257(7) .
C8 C9 1.495(10) .
O1 Gd1 2.327(4) 4_566
O3 Gd1 2.492(4) 3_665
O4 Gd1 2.514(4) 3_665
O5 Gd1 2.416(4) 3_765
